data_2232112
loop_
_publ_author_name
'Li, Yue-Hua'
'Du, Lin'
'Li, Zong-Ze'
'Zhao, Qi-Hua'

_publ_section_title
;
 Poly[<i>trans</i>-diaquabis[\m~2~-2-(pyridin-3-yl)acetato-\k^2^<i>N</i>:<i>O</i>]zinc]
;
_journal_coeditor_code XU5324
_journal_issue 10
_journal_name_full 'Acta Crystallographica Section E'
_journal_page_first m1441
_journal_page_last m1442
_journal_paper_doi 10.1107/S1600536811038190
_journal_volume 67
_journal_year 2011
_chemical_formula_iupac '[Zn (C7 H6 N O2)2 (H2 O)2]'
_chemical_formula_moiety 'C14 H16 N2 O6 Zn'
_chemical_formula_sum 'C14 H16 N2 O6 Zn'
_chemical_formula_weight 373.66
_chemical_name_systematic
;
Poly[<i>trans</i>-diaquabis[\m~2~-2-(pyridin-3-yl)acetato-
\k^2^<i>N</i>,<i>O</i>]zinc]
;
_space_group_IT_number 14
_symmetry_cell_setting monoclinic
_symmetry_space_group_name_Hall '-P 2yn'
_symmetry_space_group_name_H-M 'P 1 21/n 1'
_atom_sites_solution_hydrogens geom
_atom_sites_solution_primary direct
_atom_sites_solution_secondary difmap
_audit_creation_method SHELXL-97
_cell_angle_alpha 90.00
_cell_angle_beta 105.928(3)
_cell_angle_gamma 90.00
_cell_formula_units_Z 2
_cell_length_a 9.175(2)
_cell_length_b 8.686(2)
_cell_length_c 9.574(2)
_cell_measurement_reflns_used 4934
_cell_measurement_temperature 298(2)
_cell_measurement_theta_max 28.20
_cell_measurement_theta_min 3.22
_cell_volume 733.7(3)
_computing_cell_refinement 'SAINT (Bruker, 2007)'
_computing_data_collection 'APEX2 (Bruker, 2007)'
_computing_data_reduction 'SAINT (Bruker, 2007)'
_computing_molecular_graphics 'SHELXTL (Sheldrick, 2008)'
_computing_publication_material 'SHELXTL (Sheldrick, 2008)'
_computing_structure_refinement 'SHELXTL (Sheldrick, 2008)'
_computing_structure_solution 'SHELXTL (Sheldrick, 2008)'
_diffrn_ambient_temperature 298(2)
_diffrn_measured_fraction_theta_full 0.991
_diffrn_measured_fraction_theta_max 0.960
_diffrn_measurement_device_type 'Bruker APEXII CCD area-detector'
_diffrn_measurement_method '\f and \w scans'
_diffrn_radiation_monochromator graphite
_diffrn_radiation_source 'fine-focus sealed tube'
_diffrn_radiation_type MoK\a
_diffrn_radiation_wavelength 0.71073
_diffrn_reflns_av_R_equivalents 0.0540
_diffrn_reflns_av_sigmaI/netI 0.0688
_diffrn_reflns_limit_h_max 11
_diffrn_reflns_limit_h_min -12
_diffrn_reflns_limit_k_max 11
_diffrn_reflns_limit_k_min -11
_diffrn_reflns_limit_l_max 12
_diffrn_reflns_limit_l_min -9
_diffrn_reflns_number 4934
_diffrn_reflns_theta_full 27.50
_diffrn_reflns_theta_max 28.20
_diffrn_reflns_theta_min 3.22
_exptl_absorpt_coefficient_mu 1.708
_exptl_absorpt_correction_T_max 0.723
_exptl_absorpt_correction_T_min 0.718
_exptl_absorpt_correction_type multi-scan
_exptl_absorpt_process_details '(SADABS; Bruker, 2001)'
_exptl_crystal_colour colorless
_exptl_crystal_density_diffrn 1.691
_exptl_crystal_density_method 'not measured'
_exptl_crystal_description block
_exptl_crystal_F_000 384
_exptl_crystal_size_max 0.20
_exptl_crystal_size_mid 0.20
_exptl_crystal_size_min 0.19
_refine_diff_density_max 0.392
_refine_diff_density_min -0.376
_refine_ls_extinction_method none
_refine_ls_goodness_of_fit_ref 0.996
_refine_ls_hydrogen_treatment mixed
_refine_ls_matrix_type full
_refine_ls_number_parameters 112
_refine_ls_number_reflns 1732
_refine_ls_number_restraints 3
_refine_ls_restrained_S_all 1.000
_refine_ls_R_factor_all 0.0732
_refine_ls_R_factor_gt 0.0423
_refine_ls_shift/su_max 0.000
_refine_ls_shift/su_mean 0.000
_refine_ls_structure_factor_coef Fsqd
_refine_ls_weighting_details 'calc w=1/[\s^2^(Fo^2^)+(0.0350P)^2^+0.2786P] where P=(Fo^2^+2Fc^2^)/3'
_refine_ls_weighting_scheme calc
_refine_ls_wR_factor_gt 0.0805
_refine_ls_wR_factor_ref 0.0977
_reflns_number_gt 1178
_reflns_number_total 1732
_reflns_threshold_expression >2sigma(I)
_cod_data_source_file xu5324.cif
_cod_data_source_block I
_cod_original_cell_volume 733.8(3)
_cod_original_sg_symbol_H-M 'P 21/n'
_cod_database_code 2232112
_cod_database_fobs_code 2232112

loop_
_symmetry_equiv_pos_as_xyz
'x, y, z'
'-x+1/2, y+1/2, -z+1/2'
'-x, -y, -z'
'x-1/2, -y-1/2, z-1/2'

loop_
_atom_site_type_symbol
_atom_site_label
_atom_site_fract_x
_atom_site_fract_y
_atom_site_fract_z
_atom_site_U_iso_or_equiv
_atom_site_adp_type
_atom_site_calc_flag
_atom_site_refinement_flags
_atom_site_occupancy
_atom_site_symmetry_multiplicity
Zn Zn1 0.5000 0.0000 0.0000 0.02624(18) Uani d S 1 2
O O1 0.2006(3) 0.1719(3) 0.6106(3) 0.0400(6) Uani d . 1 1
O O2 0.0333(3) 0.2812(3) 0.4230(2) 0.0331(6) Uani d . 1 1
O O3 0.6282(3) 0.0534(3) 0.2153(3) 0.0359(6) Uani d D 1 1
H H3C 0.694(3) 0.002(3) 0.272(3) 0.043 Uiso d D 1 1
H H3B 0.676(4) 0.130(3) 0.207(4) 0.043 Uiso d D 1 1
N N1 0.3007(3) 0.0777(3) 0.0596(3) 0.0293(6) Uani d . 1 1
C C1 0.1913(4) 0.1572(4) -0.0326(4) 0.0346(8) Uani d . 1 1
H H1A 0.2032 0.1814 -0.1235 0.042 Uiso calc R 1 1
C C2 0.0611(4) 0.2054(4) 0.0003(4) 0.0372(9) Uani d . 1 1
H H2A -0.0123 0.2612 -0.0670 0.045 Uiso calc R 1 1
C C3 0.0414(4) 0.1699(4) 0.1341(4) 0.0346(8) Uani d . 1 1
H H3A -0.0460 0.2004 0.1578 0.042 Uiso calc R 1 1
C C4 0.1537(4) 0.0881(4) 0.2333(3) 0.0267(7) Uani d . 1 1
C C5 0.2802(4) 0.0449(4) 0.1900(4) 0.0295(8) Uani d . 1 1
H H5A 0.3557 -0.0104 0.2555 0.035 Uiso calc R 1 1
C C6 0.1407(4) 0.0437(4) 0.3815(4) 0.0341(9) Uani d . 1 1
H H6A 0.2296 -0.0158 0.4302 0.041 Uiso calc R 1 1
H H6B 0.0532 -0.0229 0.3692 0.041 Uiso calc R 1 1
C C7 0.1255(4) 0.1768(4) 0.4799(4) 0.0278(7) Uani d . 1 1

loop_
_atom_site_aniso_label
_atom_site_aniso_U_11
_atom_site_aniso_U_22
_atom_site_aniso_U_33
_atom_site_aniso_U_12
_atom_site_aniso_U_13
_atom_site_aniso_U_23
Zn1 0.0299(3) 0.0285(3) 0.0225(3) -0.0017(3) 0.0111(2) -0.0004(2)
O1 0.0477(16) 0.0369(14) 0.0309(14) 0.0064(12) 0.0033(12) 0.0006(11)
O2 0.0417(15) 0.0324(13) 0.0259(12) 0.0088(11) 0.0106(11) -0.0015(10)
O3 0.0426(16) 0.0340(14) 0.0279(14) -0.0022(12) 0.0044(11) -0.0018(11)
N1 0.0336(17) 0.0316(16) 0.0256(15) -0.0012(13) 0.0130(12) 0.0007(12)
C1 0.045(2) 0.034(2) 0.0261(18) 0.0034(17) 0.0126(16) 0.0024(15)
C2 0.037(2) 0.039(2) 0.034(2) 0.0102(17) 0.0060(16) 0.0004(16)
C3 0.029(2) 0.037(2) 0.039(2) 0.0047(16) 0.0121(16) -0.0065(17)
C4 0.033(2) 0.0232(18) 0.0263(17) 0.0001(14) 0.0123(15) -0.0021(14)
C5 0.034(2) 0.0275(18) 0.0286(18) 0.0025(14) 0.0116(15) 0.0035(14)
C6 0.048(2) 0.0259(18) 0.035(2) 0.0059(16) 0.0234(17) 0.0035(14)
C7 0.0286(19) 0.0282(18) 0.0314(19) -0.0034(15) 0.0160(15) 0.0037(15)

loop_
_atom_type_symbol
_atom_type_description
_atom_type_scat_dispersion_real
_atom_type_scat_dispersion_imag
_atom_type_scat_source
C C 0.0033 0.0016 'International Tables Vol C Tables 4.2.6.8 and 6.1.1.4'
H H 0.0000 0.0000 'International Tables Vol C Tables 4.2.6.8 and 6.1.1.4'
N N 0.0061 0.0033 'International Tables Vol C Tables 4.2.6.8 and 6.1.1.4'
O O 0.0106 0.0060 'International Tables Vol C Tables 4.2.6.8 and 6.1.1.4'
Zn Zn 0.2839 1.4301 'International Tables Vol C Tables 4.2.6.8 and 6.1.1.4'

loop_
_geom_angle_atom_site_label_1
_geom_angle_atom_site_label_2
_geom_angle_atom_site_label_3
_geom_angle_site_symmetry_1
_geom_angle_site_symmetry_3
_geom_angle
O2 Zn1 O2 4_665 2_545 180.00(12)
O2 Zn1 O3 4_665 3_655 87.23(9)
O2 Zn1 O3 2_545 3_655 92.77(9)
O2 Zn1 N1 4_665 3_655 88.57(10)
O2 Zn1 N1 2_545 3_655 91.43(10)
O3 Zn1 N1 3_655 3_655 87.67(10)
O2 Zn1 N1 4_665 . 91.43(10)
O2 Zn1 N1 2_545 . 88.57(10)
O3 Zn1 N1 3_655 . 92.33(10)
N1 Zn1 N1 3_655 . 180.00(12)
C7 O2 Zn1 . 2 130.4(2)
H3C O3 H3B . . 101(2)
C1 N1 C5 . . 117.0(3)
C1 N1 Zn1 . . 121.5(2)
C5 N1 Zn1 . . 121.5(2)
N1 C1 C2 . . 123.1(3)
N1 C1 H1A . . 118.4
C2 C1 H1A . . 118.4
C3 C2 C1 . . 119.1(3)
C3 C2 H2A . . 120.4
C1 C2 H2A . . 120.4
C2 C3 C4 . . 119.2(3)
C2 C3 H3A . . 120.4
C4 C3 H3A . . 120.4
C5 C4 C3 . . 117.3(3)
C5 C4 C6 . . 120.1(3)
C3 C4 C6 . . 122.6(3)
N1 C5 C4 . . 124.2(3)
N1 C5 H5A . . 117.9
C4 C5 H5A . . 117.9
C4 C6 C7 . . 115.7(3)
C4 C6 H6A . . 108.4
C7 C6 H6A . . 108.4
C4 C6 H6B . . 108.4
C7 C6 H6B . . 108.4
H6A C6 H6B . . 107.4
O1 C7 O2 . . 125.3(3)
O1 C7 C6 . . 118.3(3)
O2 C7 C6 . . 116.4(3)

loop_
_geom_bond_atom_site_label_1
_geom_bond_atom_site_label_2
_geom_bond_site_symmetry_2
_geom_bond_distance
_geom_bond_publ_flag
Zn1 N1 . 2.168(3) y
Zn1 N1 3_655 2.168(3) .
Zn1 O2 4_665 2.091(2) y
Zn1 O2 2_545 2.091(2) .
Zn1 O3 . 2.125(2) y
O1 C7 . 1.252(4) ?
O2 C7 . 1.258(4) ?
O2 Zn1 2 2.091(2) ?
O3 H3C . 0.825(18) ?
O3 H3B . 0.812(17) ?
N1 C1 . 1.333(4) ?
N1 C5 . 1.344(4) ?
C1 C2 . 1.382(5) ?
C1 H1A . 0.9300 ?
C2 C3 . 1.377(5) ?
C2 H2A . 0.9300 ?
C3 C4 . 1.390(5) ?
C3 H3A . 0.9300 ?
C4 C5 . 1.387(4) ?
C4 C6 . 1.507(4) ?
C5 H5A . 0.9300 ?
C6 C7 . 1.522(4) ?
C6 H6A . 0.9700 ?
C6 H6B . 0.9700 ?

loop_
_geom_hbond_atom_site_label_D
_geom_hbond_atom_site_label_H
_geom_hbond_atom_site_label_A
_geom_hbond_site_symmetry_A
_geom_hbond_distance_DH
_geom_hbond_distance_HA
_geom_hbond_distance_DA
_geom_hbond_angle_DHA
O3 H3B O1 4_665 0.81(3) 1.99(3) 2.739(4) 152(4)
O3 H3C O1 3_656 0.82(3) 1.97(3) 2.764(4) 161(3)
C1 H1A O1 1_554 0.93 2.54 3.443(5) 163
C3 H3A O1 4_565 0.93 2.50 3.366(5) 155
